data_1568746
loop_
_publ_author_name
'Sarcevic, Julijan'
'Heitkemper, Tobias'
'Ruth, Paul Niklas'
'Na&#xdf;, Leonard'
'Kubis, Maximilian'
'Stalke, Dietmar'
'Sindlinger, Christian P.'

_publ_section_title
;
 A donor-supported silavinylidene and silylium ylides: boroles as a
 flexible platform for versatile Si(ii) chemistry.
;
_journal_issue 19
_journal_name_full 'Chemical science'
_journal_page_first 5148
_journal_page_last 5159
_journal_paper_doi 10.1039/d3sc00808h
_journal_volume 14
_journal_year 2023
_chemical_formula_moiety 'C34 H45 B Si3'
_chemical_formula_sum 'C34 H45 B Si3'
_chemical_formula_weight 548.78
_space_group_crystal_system monoclinic
_space_group_IT_number 14
_space_group_name_Hall '-P 2ybc'
_space_group_name_H-M_alt 'P 1 21/c 1'
_atom_sites_solution_hydrogens geom
_atom_sites_solution_primary direct
_atom_sites_solution_secondary direct
_audit_creation_method
;FinalCif V113 by Daniel Kratzert, Freiburg 2022,
https://dkratzert.de/finalcif.html
;
_audit_update_record
;
2023-01-01 deposited with the CCDC.	2023-03-31 downloaded from the CCDC.
;
_cell_angle_alpha 90
_cell_angle_beta 103.638(4)
_cell_angle_gamma 90
_cell_formula_units_Z 4
_cell_length_a 11.9105(7)
_cell_length_b 20.2221(9)
_cell_length_c 14.3115(7)
_cell_measurement_reflns_used 34408
_cell_measurement_temperature 100(2)
_cell_measurement_theta_max 33.73
_cell_measurement_theta_min 1.77
_cell_volume 3349.8(3)
_computing_cell_refinement 'X-Area Recipe 1.36.0.0 (STOE, 2020)'
_computing_data_collection 'X-Area Pilatus3_SV 1.31.170.0 (STOE, 2020)'
_computing_data_reduction
;X-Area Integrate 1.78.3.0
(STOE, 2020) X-Area LANA
1.83.8.0 (STOE, 2020)
;
_computing_molecular_graphics 'ShelXle (H\"ubschle 2011)'
_computing_publication_material
;STOE & Cie GmbH, X-Area, software package for collecting single-crystal or
multi-domain crystal data on STOE area-detector diffractometers, for image 
processing, for the correction and scaling of reflection intensities and 
for outlier rejection, version 1.90, Darmstadt 2020
;
_computing_structure_refinement 'SHELXL-2018/3 (Sheldrick, 2018)'
_computing_structure_solution 'SHELXT 2018/2 (Sheldrick, 2018)'
_diffrn_ambient_environment N~2~
_diffrn_ambient_temperature 100(2)
_diffrn_detector Pilatus200K
_diffrn_detector_area_resol_mean 5.81
_diffrn_detector_type "'DECTRIS PILATUS 200K'"
_diffrn_measured_fraction_theta_full 0.999
_diffrn_measured_fraction_theta_max 0.999
_diffrn_measurement_device "'Eulerian 4-circle diffractometer'"
_diffrn_measurement_device_type "'STOE STADIVARI'"
_diffrn_measurement_method "'rotation method, \w scans'"
_diffrn_measurement_specimen_support 'glass fiber'
_diffrn_radiation_monochromator "'Graded multilayer mirror'"
_diffrn_radiation_probe x-ray
_diffrn_radiation_type MoK\a
_diffrn_radiation_wavelength 0.71073
_diffrn_reflns_av_R_equivalents 0.0677
_diffrn_reflns_av_unetI/netI 0.0386
_diffrn_reflns_Laue_measured_fraction_full 0.999
_diffrn_reflns_Laue_measured_fraction_max 0.999
_diffrn_reflns_limit_h_max 15
_diffrn_reflns_limit_h_min -15
_diffrn_reflns_limit_k_max 25
_diffrn_reflns_limit_k_min -25
_diffrn_reflns_limit_l_max 11
_diffrn_reflns_limit_l_min -18
_diffrn_reflns_number 87866
_diffrn_reflns_point_group_measured_fraction_full 0.999
_diffrn_reflns_point_group_measured_fraction_max 0.999
_diffrn_reflns_theta_full 25.242
_diffrn_reflns_theta_max 27.101
_diffrn_reflns_theta_min 2.245
_diffrn_source "'Genix Mo'"
_diffrn_source_current 1.000
_diffrn_source_voltage 50
_exptl_absorpt_coefficient_mu 0.162
_exptl_absorpt_correction_T_max 1.0000
_exptl_absorpt_correction_T_min 0.4665
_exptl_absorpt_correction_type multi-scan
_exptl_absorpt_process_details
;STOE LANA, absorption correction by scaling of reflection intensities.
J. Koziskova, F. Hahn, J. Richter, J. Kozisek, "Comparison of different
absorption corrections on the model structure of tetrakis(\m~2~-acetato)-
diaqua-di-copper(II)", Acta Chimica Slovaca, vol. 9, no. 2, 2016, pp. 136 - 140.
;
_exptl_crystal_colour colourless
_exptl_crystal_density_diffrn 1.088
_exptl_crystal_description block
_exptl_crystal_F_000 1184
_exptl_crystal_recrystallization_method "'from toluene'"
_exptl_crystal_size_max 0.180
_exptl_crystal_size_mid 0.150
_exptl_crystal_size_min 0.100
_refine_diff_density_max 0.232
_refine_diff_density_min -0.507
_refine_diff_density_rms 0.058
_refine_ls_extinction_method none
_refine_ls_goodness_of_fit_ref 1.092
_refine_ls_hydrogen_treatment constr
_refine_ls_matrix_type full
_refine_ls_number_parameters 356
_refine_ls_number_reflns 7377
_refine_ls_number_restraints 0
_refine_ls_restrained_S_all 1.092
_refine_ls_R_factor_all 0.0657
_refine_ls_R_factor_gt 0.0484
_refine_ls_shift/su_max 0.001
_refine_ls_shift/su_mean 0.000
_refine_ls_structure_factor_coef Fsqd
_refine_ls_weighting_details 'w=1/[\s^2^(Fo^2^)+(0.0773P)^2^+0.0431P] where P=(Fo^2^+2Fc^2^)/3'
_refine_ls_weighting_scheme calc
_refine_ls_wR_factor_gt 0.1270
_refine_ls_wR_factor_ref 0.1341
_reflns_Friedel_coverage 0.000
_reflns_number_gt 5513
_reflns_number_total 7377
_reflns_threshold_expression 'I > 2\s(I)'
_cod_data_source_file d3sc00808h2.cif
_cod_data_source_block ue_02947_a_pl
_cod_depositor_comments 'Adding full bibliography for 1568738--1568749.cif.'
_cod_original_sg_symbol_H-M 'P 21/c'
_cod_database_code 1568746
_shelx_shelxl_version_number 2018/3
_shelx_space_group_comment
;
The symmetry employed for this shelxl refinement is uniquely defined
by the following loop, which should always be used as a source of
symmetry information in preference to the above space-group names.
They are only intended as comments.
;
_diffrn_measurement_ambient_temperature_device_make 'Oxford Cryostream 700'

loop_
_space_group_symop_operation_xyz
'x, y, z'
'-x, y+1/2, -z+1/2'
'-x, -y, -z'
'x, -y-1/2, z-1/2'

loop_
_atom_site_label
_atom_site_type_symbol
_atom_site_fract_x
_atom_site_fract_y
_atom_site_fract_z
_atom_site_U_iso_or_equiv
_atom_site_adp_type
_atom_site_occupancy
_atom_site_site_symmetry_order
_atom_site_calc_flag
_atom_site_refinement_flags_posn
_atom_site_refinement_flags_adp
_atom_site_refinement_flags_occupancy
_atom_site_disorder_assembly
_atom_site_disorder_group
Si1 Si 0.84247(5) 0.14335(3) 0.38762(4) 0.02534(14) Uani 1 1 d . . . . .
Si2 Si 0.53499(5) 0.11792(3) 0.29784(4) 0.02569(14) Uani 1 1 d . . . . .
Si3 Si 0.98303(5) 0.24396(3) 0.25202(4) 0.02502(13) Uani 1 1 d . . . . .
C1 C 0.68569(17) 0.13454(9) 0.28400(12) 0.0238(4) Uani 1 1 d . . . . .
C2 C 0.76696(16) 0.08330(9) 0.27043(12) 0.0229(4) Uani 1 1 d . . . . .
C3 C 0.86935(17) 0.11293(9) 0.25359(12) 0.0230(4) Uani 1 1 d . . . . .
C4 C 0.86242(17) 0.18490(9) 0.25788(12) 0.0236(4) Uani 1 1 d . . . . .
C5 C 0.4529(2) 0.08738(11) 0.17827(15) 0.0368(5) Uani 1 1 d . . . . .
H5AB H 0.375068 0.074124 0.182461 0.055 Uiso 1 1 calc R U . . .
H5AC H 0.493020 0.049284 0.159005 0.055 Uiso 1 1 calc R U . . .
H5A H 0.447360 0.122689 0.130490 0.055 Uiso 1 1 calc R U . . .
C6 C 0.46396(19) 0.19545(11) 0.32498(16) 0.0343(5) Uani 1 1 d . . . . .
H6AB H 0.509407 0.214801 0.384790 0.051 Uiso 1 1 calc R U . . .
H6AC H 0.386006 0.185285 0.332220 0.051 Uiso 1 1 calc R U . . .
H6A H 0.459149 0.226982 0.272188 0.051 Uiso 1 1 calc R U . . .
C7 C 0.5258(2) 0.05629(12) 0.39329(16) 0.0388(5) Uani 1 1 d . . . . .
H7AB H 0.574045 0.071027 0.455055 0.058 Uiso 1 1 calc R U . . .
H7AC H 0.553244 0.013197 0.376516 0.058 Uiso 1 1 calc R U . . .
H7A H 0.445463 0.052362 0.398297 0.058 Uiso 1 1 calc R U . . .
C8 C 0.75152(17) 0.01038(9) 0.27496(13) 0.0235(4) Uani 1 1 d . . . . .
C9 C 0.76819(18) -0.02352(10) 0.36181(13) 0.0275(4) Uani 1 1 d . . . . .
H9 H 0.789663 0.000544 0.420332 0.033 Uiso 1 1 calc R U . . .
C10 C 0.75425(19) -0.09155(10) 0.36513(14) 0.0297(4) Uani 1 1 d . . . . .
C11 C 0.72276(18) -0.12608(10) 0.27901(14) 0.0279(4) Uani 1 1 d . . . . .
H11 H 0.713026 -0.172663 0.280481 0.033 Uiso 1 1 calc R U . . .
C12 C 0.70505(17) -0.09403(9) 0.19035(13) 0.0258(4) Uani 1 1 d . . . . .
C13 C 0.72011(17) -0.02574(9) 0.18947(13) 0.0248(4) Uani 1 1 d . . . . .
H13 H 0.708815 -0.003291 0.129660 0.030 Uiso 1 1 calc R U . . .
C14 C 0.7719(2) -0.12671(11) 0.46033(15) 0.0405(6) Uani 1 1 d . . . . .
H14A H 0.733331 -0.169824 0.450816 0.061 Uiso 0.56(2) 1 calc R U P A 1
H14B H 0.739118 -0.100082 0.504592 0.061 Uiso 0.56(2) 1 calc R U P A 1
H14C H 0.854751 -0.133077 0.487478 0.061 Uiso 0.56(2) 1 calc R U P A 1
H14D H 0.802217 -0.171197 0.454612 0.061 Uiso 0.44(2) 1 calc R U P A 2
H14E H 0.697953 -0.129952 0.478839 0.061 Uiso 0.44(2) 1 calc R U P A 2
H14F H 0.827029 -0.101835 0.509436 0.061 Uiso 0.44(2) 1 calc R U P A 2
C15 C 0.6687(2) -0.13275(10) 0.09818(14) 0.0323(5) Uani 1 1 d . . . . .
H15A H 0.639107 -0.102336 0.044735 0.048 Uiso 1 1 calc R U . . .
H15B H 0.607979 -0.164227 0.103606 0.048 Uiso 1 1 calc R U . . .
H15C H 0.735310 -0.156866 0.086273 0.048 Uiso 1 1 calc R U . . .
C16 C 0.96841(16) 0.07402(9) 0.23645(13) 0.0239(4) Uani 1 1 d . . . . .
C17 C 1.03140(17) 0.03002(10) 0.30388(13) 0.0271(4) Uani 1 1 d . . . . .
H17 H 1.010818 0.024252 0.363583 0.033 Uiso 1 1 calc R U . . .
C18 C 1.12338(18) -0.00547(10) 0.28555(14) 0.0276(4) Uani 1 1 d . . . . .
C19 C 1.15194(18) 0.00340(10) 0.19728(14) 0.0288(4) Uani 1 1 d . . . . .
H19 H 1.214558 -0.020896 0.183830 0.035 Uiso 1 1 calc R U . . .
C20 C 1.09105(18) 0.04691(10) 0.12853(14) 0.0277(4) Uani 1 1 d . . . . .
C21 C 0.99857(17) 0.08184(9) 0.14881(13) 0.0259(4) Uani 1 1 d . . . . .
H21 H 0.955587 0.111358 0.102194 0.031 Uiso 1 1 calc R U . . .
C22 C 1.1917(2) -0.05195(11) 0.35986(15) 0.0360(5) Uani 1 1 d . . . . .
H22A H 1.217337 -0.089902 0.327700 0.054 Uiso 1 1 calc R U . . .
H22B H 1.143036 -0.067413 0.401907 0.054 Uiso 1 1 calc R U . . .
H22C H 1.259208 -0.028772 0.398338 0.054 Uiso 1 1 calc R U . . .
C23 C 1.1242(2) 0.05727(12) 0.03403(15) 0.0364(5) Uani 1 1 d . . . . .
H23A H 1.060094 0.078370 -0.011871 0.055 Uiso 0.56(2) 1 calc R U P A 1
H23B H 1.141471 0.014467 0.008494 0.055 Uiso 0.56(2) 1 calc R U P A 1
H23C H 1.192670 0.085712 0.044137 0.055 Uiso 0.56(2) 1 calc R U P A 1
H23D H 1.063109 0.039916 -0.018508 0.055 Uiso 0.44(2) 1 calc R U P A 2
H23E H 1.196725 0.033998 0.035210 0.055 Uiso 0.44(2) 1 calc R U P A 2
H23F H 1.134401 0.104635 0.024058 0.055 Uiso 0.44(2) 1 calc R U P A 2
C24 C 1.13006(19) 0.20721(11) 0.29482(16) 0.0360(5) Uani 1 1 d . . . . .
H24A H 1.142535 0.173739 0.248783 0.054 Uiso 1 1 calc R U . . .
H24B H 1.136326 0.186561 0.357794 0.054 Uiso 1 1 calc R U . . .
H24C H 1.188475 0.242037 0.300347 0.054 Uiso 1 1 calc R U . . .
C25 C 0.9627(2) 0.27146(12) 0.12481(14) 0.0376(5) Uani 1 1 d . . . . .
H25A H 0.974000 0.233814 0.084908 0.056 Uiso 1 1 calc R U . . .
H25B H 1.018974 0.306102 0.121082 0.056 Uiso 1 1 calc R U . . .
H25C H 0.884279 0.288927 0.101568 0.056 Uiso 1 1 calc R U . . .
C26 C 0.9769(2) 0.31781(11) 0.32882(16) 0.0375(5) Uani 1 1 d . . . . .
H26A H 1.037298 0.349250 0.322505 0.056 Uiso 1 1 calc R U . . .
H26B H 0.989129 0.303999 0.396109 0.056 Uiso 1 1 calc R U . . .
H26C H 0.901070 0.338976 0.308194 0.056 Uiso 1 1 calc R U . . .
C27 C 0.68600(17) 0.27274(9) 0.27908(14) 0.0260(4) Uani 1 1 d . . . . .
C28 C 0.61848(18) 0.30455(10) 0.19781(15) 0.0300(4) Uani 1 1 d . . . . .
C29 C 0.56625(19) 0.36467(11) 0.20850(17) 0.0362(5) Uani 1 1 d . . . . .
H29 H 0.519730 0.385783 0.153540 0.043 Uiso 1 1 calc R U . . .
C30 C 0.5807(2) 0.39421(10) 0.29735(17) 0.0375(5) Uani 1 1 d . . . . .
H30 H 0.543907 0.435255 0.302649 0.045 Uiso 1 1 calc R U . . .
C31 C 0.6483(2) 0.36486(10) 0.37924(17) 0.0345(5) Uani 1 1 d . . . . .
C32 C 0.69971(18) 0.30444(10) 0.36832(15) 0.0296(4) Uani 1 1 d . . . . .
H32 H 0.746119 0.283739 0.423712 0.036 Uiso 1 1 calc R U . . .
C33 C 0.5994(2) 0.27362(12) 0.09898(15) 0.0404(5) Uani 1 1 d . . . . .
H33A H 0.533049 0.294660 0.055590 0.061 Uiso 0.56(2) 1 calc R U P A 1
H33B H 0.584449 0.226214 0.103388 0.061 Uiso 0.56(2) 1 calc R U P A 1
H33C H 0.668532 0.279980 0.073976 0.061 Uiso 0.56(2) 1 calc R U P A 1
H33D H 0.593377 0.308525 0.050531 0.061 Uiso 0.44(2) 1 calc R U P A 2
H33E H 0.527952 0.247672 0.085763 0.061 Uiso 0.44(2) 1 calc R U P A 2
H33F H 0.664701 0.244657 0.096659 0.061 Uiso 0.44(2) 1 calc R U P A 2
C34 C 0.6656(2) 0.39705(13) 0.47674(18) 0.0480(6) Uani 1 1 d . . . . .
H34A H 0.748131 0.405193 0.503039 0.072 Uiso 0.56(2) 1 calc R U P A 1
H34B H 0.636290 0.367740 0.520100 0.072 Uiso 0.56(2) 1 calc R U P A 1
H34C H 0.623624 0.439111 0.470403 0.072 Uiso 0.56(2) 1 calc R U P A 1
H34D H 0.708337 0.366919 0.526144 0.072 Uiso 0.44(2) 1 calc R U P A 2
H34E H 0.590230 0.406992 0.489792 0.072 Uiso 0.44(2) 1 calc R U P A 2
H34F H 0.709478 0.438133 0.477605 0.072 Uiso 0.44(2) 1 calc R U P A 2
B1 B 0.73989(19) 0.20225(11) 0.26947(14) 0.0245(4) Uani 1 1 d . . . . .

loop_
_atom_site_aniso_label
_atom_site_aniso_U_11
_atom_site_aniso_U_22
_atom_site_aniso_U_33
_atom_site_aniso_U_23
_atom_site_aniso_U_13
_atom_site_aniso_U_12
Si1 0.0269(3) 0.0253(3) 0.0229(2) -0.0009(2) 0.0040(2) -0.0001(2)
Si2 0.0228(3) 0.0261(3) 0.0283(3) 0.0012(2) 0.0062(2) -0.0003(2)
Si3 0.0247(3) 0.0237(3) 0.0258(3) 0.0021(2) 0.0043(2) -0.0014(2)
C1 0.0233(10) 0.0254(9) 0.0215(8) -0.0016(7) 0.0026(7) 0.0011(7)
C2 0.0229(9) 0.0237(9) 0.0209(8) -0.0008(7) 0.0030(7) -0.0005(7)
C3 0.0256(10) 0.0227(9) 0.0200(8) 0.0011(7) 0.0042(7) 0.0010(8)
C4 0.0274(10) 0.0228(9) 0.0200(8) 0.0002(7) 0.0044(7) 0.0001(8)
C5 0.0309(11) 0.0378(12) 0.0395(11) -0.0020(9) 0.0036(9) -0.0054(9)
C6 0.0275(11) 0.0342(11) 0.0424(11) 0.0001(9) 0.0107(9) 0.0016(9)
C7 0.0335(12) 0.0415(13) 0.0446(12) 0.0117(10) 0.0157(10) 0.0019(10)
C8 0.0222(9) 0.0214(9) 0.0269(9) 0.0011(7) 0.0056(7) -0.0004(7)
C9 0.0291(11) 0.0264(10) 0.0264(9) -0.0008(8) 0.0054(8) 0.0007(8)
C10 0.0318(11) 0.0274(10) 0.0298(9) 0.0048(8) 0.0068(8) 0.0008(8)
C11 0.0288(10) 0.0216(9) 0.0337(10) 0.0021(8) 0.0084(8) 0.0011(8)
C12 0.0246(10) 0.0248(9) 0.0284(9) -0.0011(7) 0.0071(8) 0.0010(8)
C13 0.0241(10) 0.0249(10) 0.0254(8) 0.0011(7) 0.0059(7) 0.0004(8)
C14 0.0583(16) 0.0315(11) 0.0311(10) 0.0076(9) 0.0091(10) -0.0003(11)
C15 0.0366(12) 0.0285(11) 0.0317(10) -0.0035(8) 0.0078(9) -0.0031(9)
C16 0.0226(9) 0.0236(9) 0.0256(8) -0.0016(7) 0.0057(7) -0.0015(7)
C17 0.0280(10) 0.0259(10) 0.0281(9) 0.0003(8) 0.0082(8) -0.0005(8)
C18 0.0267(10) 0.0243(10) 0.0316(10) 0.0004(8) 0.0066(8) 0.0001(8)
C19 0.0265(10) 0.0267(10) 0.0339(10) -0.0025(8) 0.0080(8) 0.0017(8)
C20 0.0266(10) 0.0286(10) 0.0287(9) -0.0031(8) 0.0080(8) -0.0011(8)
C21 0.0255(10) 0.0244(10) 0.0265(9) 0.0007(7) 0.0037(8) 0.0005(8)
C22 0.0344(12) 0.0349(12) 0.0380(11) 0.0053(9) 0.0073(9) 0.0087(9)
C23 0.0354(12) 0.0450(13) 0.0321(10) 0.0004(9) 0.0146(9) 0.0036(10)
C24 0.0272(11) 0.0332(11) 0.0443(12) 0.0067(9) 0.0019(9) -0.0024(9)
C25 0.0417(13) 0.0374(12) 0.0321(10) 0.0079(9) 0.0055(10) -0.0053(10)
C26 0.0390(13) 0.0296(11) 0.0445(12) -0.0084(9) 0.0112(10) -0.0077(9)
C27 0.0239(10) 0.0225(9) 0.0327(9) -0.0014(8) 0.0087(8) -0.0036(7)
C28 0.0284(11) 0.0257(10) 0.0367(10) 0.0029(8) 0.0092(9) 0.0002(8)
C29 0.0285(11) 0.0308(11) 0.0499(12) 0.0086(9) 0.0106(10) 0.0042(9)
C30 0.0319(12) 0.0227(10) 0.0626(14) -0.0013(10) 0.0208(11) 0.0005(9)
C31 0.0320(11) 0.0275(11) 0.0490(12) -0.0101(9) 0.0194(10) -0.0066(9)
C32 0.0276(10) 0.0284(10) 0.0345(10) -0.0037(8) 0.0105(8) -0.0045(8)
C33 0.0436(14) 0.0394(13) 0.0343(11) 0.0053(9) 0.0013(10) 0.0077(10)
C34 0.0506(15) 0.0393(13) 0.0601(15) -0.0222(11) 0.0251(13) -0.0096(11)
B1 0.0247(11) 0.0250(11) 0.0221(9) 0.0010(8) 0.0020(8) 0.0007(9)

loop_
_atom_type_symbol
_atom_type_description
_atom_type_scat_dispersion_real
_atom_type_scat_dispersion_imag
_atom_type_scat_source
C C 0.0033 0.0016 'International Tables Vol C Tables 4.2.6.8 and 6.1.1.4'
H H 0.0000 0.0000 'International Tables Vol C Tables 4.2.6.8 and 6.1.1.4'
B B 0.0013 0.0007 'International Tables Vol C Tables 4.2.6.8 and 6.1.1.4'
Si Si 0.0817 0.0704 'International Tables Vol C Tables 4.2.6.8 and 6.1.1.4'

loop_
_geom_angle_atom_site_label_1
_geom_angle_atom_site_label_2
_geom_angle_atom_site_label_3
_geom_angle
_geom_angle_site_symmetry_1
_geom_angle_site_symmetry_3
_geom_angle_publ_flag
C2 Si1 C1 40.79(7) . . ?
C2 Si1 C4 68.96(7) . . ?
C1 Si1 C4 71.16(8) . . ?
C2 Si1 C3 39.75(7) . . ?
C1 Si1 C3 68.50(7) . . ?
C4 Si1 C3 40.56(7) . . ?
C2 Si1 B1 68.96(8) . . ?
C1 Si1 B1 42.25(8) . . ?
C4 Si1 B1 42.20(8) . . ?
C3 Si1 B1 68.48(8) . . ?
C5 Si2 C6 107.69(10) . . ?
C5 Si2 C7 109.95(11) . . ?
C6 Si2 C7 107.48(10) . . ?
C5 Si2 C1 105.64(9) . . ?
C6 Si2 C1 111.25(9) . . ?
C7 Si2 C1 114.64(10) . . ?
C25 Si3 C26 108.81(11) . . ?
C25 Si3 C24 109.58(11) . . ?
C26 Si3 C24 106.81(11) . . ?
C25 Si3 C4 107.90(9) . . ?
C26 Si3 C4 110.17(9) . . ?
C24 Si3 C4 113.49(9) . . ?
C2 C1 B1 107.38(17) . . ?
C2 C1 Si2 124.42(14) . . ?
B1 C1 Si2 127.61(14) . . ?
C2 C1 Si1 69.37(10) . . ?
B1 C1 Si1 71.97(11) . . ?
Si2 C1 Si1 130.70(10) . . ?
C3 C2 C1 110.08(16) . . ?
C3 C2 C8 122.78(17) . . ?
C1 C2 C8 127.13(17) . . ?
C3 C2 Si1 70.70(10) . . ?
C1 C2 Si1 69.84(10) . . ?
C8 C2 Si1 124.99(12) . . ?
C2 C3 C4 110.60(17) . . ?
C2 C3 C16 123.24(17) . . ?
C4 C3 C16 126.15(17) . . ?
C2 C3 Si1 69.54(10) . . ?
C4 C3 Si1 69.44(10) . . ?
C16 C3 Si1 126.96(12) . . ?
C3 C4 B1 107.14(16) . . ?
C3 C4 Si3 125.34(14) . . ?
B1 C4 Si3 127.51(14) . . ?
C3 C4 Si1 70.00(10) . . ?
B1 C4 Si1 71.95(10) . . ?
Si3 C4 Si1 122.59(9) . . ?
Si2 C5 H5AB 109.5 . . ?
Si2 C5 H5AC 109.5 . . ?
H5AB C5 H5AC 109.5 . . ?
Si2 C5 H5A 109.5 . . ?
H5AB C5 H5A 109.5 . . ?
H5AC C5 H5A 109.5 . . ?
Si2 C6 H6AB 109.5 . . ?
Si2 C6 H6AC 109.5 . . ?
H6AB C6 H6AC 109.5 . . ?
Si2 C6 H6A 109.5 . . ?
H6AB C6 H6A 109.5 . . ?
H6AC C6 H6A 109.5 . . ?
Si2 C7 H7AB 109.5 . . ?
Si2 C7 H7AC 109.5 . . ?
H7AB C7 H7AC 109.5 . . ?
Si2 C7 H7A 109.5 . . ?
H7AB C7 H7A 109.5 . . ?
H7AC C7 H7A 109.5 . . ?
C9 C8 C13 118.46(17) . . ?
C9 C8 C2 122.23(16) . . ?
C13 C8 C2 119.31(16) . . ?
C10 C9 C8 121.71(18) . . ?
C10 C9 H9 119.1 . . ?
C8 C9 H9 119.1 . . ?
C9 C10 C11 118.51(18) . . ?
C9 C10 C14 120.42(18) . . ?
C11 C10 C14 121.07(18) . . ?
C10 C11 C12 121.64(18) . . ?
C10 C11 H11 119.2 . . ?
C12 C11 H11 119.2 . . ?
C13 C12 C11 118.45(17) . . ?
C13 C12 C15 121.21(17) . . ?
C11 C12 C15 120.33(17) . . ?
C12 C13 C8 121.23(17) . . ?
C12 C13 H13 119.4 . . ?
C8 C13 H13 119.4 . . ?
C10 C14 H14A 109.5 . . ?
C10 C14 H14B 109.5 . . ?
H14A C14 H14B 109.5 . . ?
C10 C14 H14C 109.5 . . ?
H14A C14 H14C 109.5 . . ?
H14B C14 H14C 109.5 . . ?
C10 C14 H14D 109.5 . . ?
C10 C14 H14E 109.5 . . ?
H14D C14 H14E 109.5 . . ?
C10 C14 H14F 109.5 . . ?
H14D C14 H14F 109.5 . . ?
H14E C14 H14F 109.5 . . ?
C12 C15 H15A 109.5 . . ?
C12 C15 H15B 109.5 . . ?
H15A C15 H15B 109.5 . . ?
C12 C15 H15C 109.5 . . ?
H15A C15 H15C 109.5 . . ?
H15B C15 H15C 109.5 . . ?
C21 C16 C17 119.00(18) . . ?
C21 C16 C3 118.17(17) . . ?
C17 C16 C3 122.83(17) . . ?
C18 C17 C16 121.32(18) . . ?
C18 C17 H17 119.3 . . ?
C16 C17 H17 119.3 . . ?
C17 C18 C19 118.51(18) . . ?
C17 C18 C22 120.61(18) . . ?
C19 C18 C22 120.87(19) . . ?
C20 C19 C18 121.63(19) . . ?
C20 C19 H19 119.2 . . ?
C18 C19 H19 119.2 . . ?
C19 C20 C21 118.61(18) . . ?
C19 C20 C23 121.24(19) . . ?
C21 C20 C23 120.14(18) . . ?
C16 C21 C20 120.91(18) . . ?
C16 C21 H21 119.5 . . ?
C20 C21 H21 119.5 . . ?
C18 C22 H22A 109.5 . . ?
C18 C22 H22B 109.5 . . ?
H22A C22 H22B 109.5 . . ?
C18 C22 H22C 109.5 . . ?
H22A C22 H22C 109.5 . . ?
H22B C22 H22C 109.5 . . ?
C20 C23 H23A 109.5 . . ?
C20 C23 H23B 109.5 . . ?
H23A C23 H23B 109.5 . . ?
C20 C23 H23C 109.5 . . ?
H23A C23 H23C 109.5 . . ?
H23B C23 H23C 109.5 . . ?
C20 C23 H23D 109.5 . . ?
C20 C23 H23E 109.5 . . ?
H23D C23 H23E 109.5 . . ?
C20 C23 H23F 109.5 . . ?
H23D C23 H23F 109.5 . . ?
H23E C23 H23F 109.5 . . ?
Si3 C24 H24A 109.5 . . ?
Si3 C24 H24B 109.5 . . ?
H24A C24 H24B 109.5 . . ?
Si3 C24 H24C 109.5 . . ?
H24A C24 H24C 109.5 . . ?
H24B C24 H24C 109.5 . . ?
Si3 C25 H25A 109.5 . . ?
Si3 C25 H25B 109.5 . . ?
H25A C25 H25B 109.5 . . ?
Si3 C25 H25C 109.5 . . ?
H25A C25 H25C 109.5 . . ?
H25B C25 H25C 109.5 . . ?
Si3 C26 H26A 109.5 . . ?
Si3 C26 H26B 109.5 . . ?
H26A C26 H26B 109.5 . . ?
Si3 C26 H26C 109.5 . . ?
H26A C26 H26C 109.5 . . ?
H26B C26 H26C 109.5 . . ?
C32 C27 C28 117.73(18) . . ?
C32 C27 B1 121.86(17) . . ?
C28 C27 B1 120.36(17) . . ?
C29 C28 C27 119.55(19) . . ?
C29 C28 C33 119.45(19) . . ?
C27 C28 C33 120.99(18) . . ?
C30 C29 C28 121.2(2) . . ?
C30 C29 H29 119.4 . . ?
C28 C29 H29 119.4 . . ?
C29 C30 C31 121.0(2) . . ?
C29 C30 H30 119.5 . . ?
C31 C30 H30 119.5 . . ?
C30 C31 C32 117.6(2) . . ?
C30 C31 C34 121.4(2) . . ?
C32 C31 C34 121.0(2) . . ?
C31 C32 C27 122.9(2) . . ?
C31 C32 H32 118.5 . . ?
C27 C32 H32 118.5 . . ?
C28 C33 H33A 109.5 . . ?
C28 C33 H33B 109.5 . . ?
H33A C33 H33B 109.5 . . ?
C28 C33 H33C 109.5 . . ?
H33A C33 H33C 109.5 . . ?
H33B C33 H33C 109.5 . . ?
C28 C33 H33D 109.5 . . ?
C28 C33 H33E 109.5 . . ?
H33D C33 H33E 109.5 . . ?
C28 C33 H33F 109.5 . . ?
H33D C33 H33F 109.5 . . ?
H33E C33 H33F 109.5 . . ?
C31 C34 H34A 109.5 . . ?
C31 C34 H34B 109.5 . . ?
H34A C34 H34B 109.5 . . ?
C31 C34 H34C 109.5 . . ?
H34A C34 H34C 109.5 . . ?
H34B C34 H34C 109.5 . . ?
C31 C34 H34D 109.5 . . ?
C31 C34 H34E 109.5 . . ?
H34D C34 H34E 109.5 . . ?
C31 C34 H34F 109.5 . . ?
H34D C34 H34F 109.5 . . ?
H34E C34 H34F 109.5 . . ?
C4 B1 C1 104.33(16) . . ?
C4 B1 C27 128.73(18) . . ?
C1 B1 C27 126.46(18) . . ?
C4 B1 Si1 65.85(10) . . ?
C1 B1 Si1 65.78(10) . . ?
C27 B1 Si1 125.92(13) . . ?

loop_
_geom_bond_atom_site_label_1
_geom_bond_atom_site_label_2
_geom_bond_distance
_geom_bond_site_symmetry_2
_geom_bond_publ_flag
Si1 C2 2.0940(18) . ?
Si1 C1 2.1004(19) . ?
Si1 C4 2.1019(18) . ?
Si1 C3 2.1094(18) . ?
Si1 B1 2.190(2) . ?
Si2 C5 1.865(2) . ?
Si2 C6 1.865(2) . ?
Si2 C7 1.871(2) . ?
Si2 C1 1.882(2) . ?
Si3 C25 1.864(2) . ?
Si3 C26 1.866(2) . ?
Si3 C24 1.868(2) . ?
Si3 C4 1.885(2) . ?
C1 C2 1.462(3) . ?
C1 B1 1.549(3) . ?
C2 C3 1.429(3) . ?
C2 C8 1.489(3) . ?
C3 C4 1.460(3) . ?
C3 C16 1.486(3) . ?
C4 B1 1.547(3) . ?
C5 H5AB 0.9800 . ?
C5 H5AC 0.9800 . ?
C5 H5A 0.9800 . ?
C6 H6AB 0.9800 . ?
C6 H6AC 0.9800 . ?
C6 H6A 0.9800 . ?
C7 H7AB 0.9800 . ?
C7 H7AC 0.9800 . ?
C7 H7A 0.9800 . ?
C8 C9 1.392(3) . ?
C8 C13 1.398(3) . ?
C9 C10 1.388(3) . ?
C9 H9 0.9500 . ?
C10 C11 1.389(3) . ?
C10 C14 1.507(3) . ?
C11 C12 1.396(3) . ?
C11 H11 0.9500 . ?
C12 C13 1.393(3) . ?
C12 C15 1.507(3) . ?
C13 H13 0.9500 . ?
C14 H14A 0.9800 . ?
C14 H14B 0.9800 . ?
C14 H14C 0.9800 . ?
C14 H14D 0.9800 . ?
C14 H14E 0.9800 . ?
C14 H14F 0.9800 . ?
C15 H15A 0.9800 . ?
C15 H15B 0.9800 . ?
C15 H15C 0.9800 . ?
C16 C21 1.393(3) . ?
C16 C17 1.394(3) . ?
C17 C18 1.385(3) . ?
C17 H17 0.9500 . ?
C18 C19 1.395(3) . ?
C18 C22 1.506(3) . ?
C19 C20 1.390(3) . ?
C19 H19 0.9500 . ?
C20 C21 1.395(3) . ?
C20 C23 1.510(3) . ?
C21 H21 0.9500 . ?
C22 H22A 0.9800 . ?
C22 H22B 0.9800 . ?
C22 H22C 0.9800 . ?
C23 H23A 0.9800 . ?
C23 H23B 0.9800 . ?
C23 H23C 0.9800 . ?
C23 H23D 0.9800 . ?
C23 H23E 0.9800 . ?
C23 H23F 0.9800 . ?
C24 H24A 0.9800 . ?
C24 H24B 0.9800 . ?
C24 H24C 0.9800 . ?
C25 H25A 0.9800 . ?
C25 H25B 0.9800 . ?
C25 H25C 0.9800 . ?
C26 H26A 0.9800 . ?
C26 H26B 0.9800 . ?
C26 H26C 0.9800 . ?
C27 C32 1.404(3) . ?
C27 C28 1.404(3) . ?
C27 B1 1.583(3) . ?
C28 C29 1.390(3) . ?
C28 C33 1.514(3) . ?
C29 C30 1.378(3) . ?
C29 H29 0.9500 . ?
C30 C31 1.389(3) . ?
C30 H30 0.9500 . ?
C31 C32 1.392(3) . ?
C31 C34 1.509(3) . ?
C32 H32 0.9500 . ?
C33 H33A 0.9800 . ?
C33 H33B 0.9800 . ?
C33 H33C 0.9800 . ?
C33 H33D 0.9800 . ?
C33 H33E 0.9800 . ?
C33 H33F 0.9800 . ?
C34 H34A 0.9800 . ?
C34 H34B 0.9800 . ?
C34 H34C 0.9800 . ?
C34 H34D 0.9800 . ?
C34 H34E 0.9800 . ?
C34 H34F 0.9800 . ?

loop_
_geom_torsion_atom_site_label_1
_geom_torsion_atom_site_label_2
_geom_torsion_atom_site_label_3
_geom_torsion_atom_site_label_4
_geom_torsion
_geom_torsion_site_symmetry_1
_geom_torsion_site_symmetry_2
_geom_torsion_site_symmetry_3
_geom_torsion_site_symmetry_4
_geom_torsion_publ_flag
C5 Si2 C1 C2 -68.70(17) . . . . ?
C6 Si2 C1 C2 174.72(15) . . . . ?
C7 Si2 C1 C2 52.50(18) . . . . ?
C5 Si2 C1 B1 101.35(17) . . . . ?
C6 Si2 C1 B1 -15.23(19) . . . . ?
C7 Si2 C1 B1 -137.44(16) . . . . ?
C5 Si2 C1 Si1 -160.18(13) . . . . ?
C6 Si2 C1 Si1 83.23(15) . . . . ?
C7 Si2 C1 Si1 -38.98(17) . . . . ?
B1 C1 C2 C3 2.92(19) . . . . ?
Si2 C1 C2 C3 174.68(12) . . . . ?
Si1 C1 C2 C3 -59.40(12) . . . . ?
B1 C1 C2 C8 -178.45(16) . . . . ?
Si2 C1 C2 C8 -6.7(3) . . . . ?
Si1 C1 C2 C8 119.22(18) . . . . ?
B1 C1 C2 Si1 62.33(12) . . . . ?
Si2 C1 C2 Si1 -125.92(13) . . . . ?
C1 C2 C3 C4 1.6(2) . . . . ?
C8 C2 C3 C4 -177.09(15) . . . . ?
Si1 C2 C3 C4 -57.27(12) . . . . ?
C1 C2 C3 C16 -179.60(15) . . . . ?
C8 C2 C3 C16 1.7(3) . . . . ?
Si1 C2 C3 C16 121.52(17) . . . . ?
C1 C2 C3 Si1 58.88(12) . . . . ?
C8 C2 C3 Si1 -119.81(16) . . . . ?
C2 C3 C4 B1 -5.45(19) . . . . ?
C16 C3 C4 B1 175.80(16) . . . . ?
Si1 C3 C4 B1 -62.78(12) . . . . ?
C2 C3 C4 Si3 173.73(12) . . . . ?
C16 C3 C4 Si3 -5.0(2) . . . . ?
Si1 C3 C4 Si3 116.40(13) . . . . ?
C2 C3 C4 Si1 57.33(12) . . . . ?
C16 C3 C4 Si1 -121.42(17) . . . . ?
C25 Si3 C4 C3 95.48(16) . . . . ?
C26 Si3 C4 C3 -145.86(15) . . . . ?
C24 Si3 C4 C3 -26.15(18) . . . . ?
C25 Si3 C4 B1 -85.51(17) . . . . ?
C26 Si3 C4 B1 33.15(18) . . . . ?
C24 Si3 C4 B1 152.86(16) . . . . ?
C25 Si3 C4 Si1 -177.06(12) . . . . ?
C26 Si3 C4 Si1 -58.40(14) . . . . ?
C24 Si3 C4 Si1 61.31(14) . . . . ?
C3 C2 C8 C9 99.8(2) . . . . ?
C1 C2 C8 C9 -78.7(3) . . . . ?
Si1 C2 C8 C9 11.4(3) . . . . ?
C3 C2 C8 C13 -79.7(2) . . . . ?
C1 C2 C8 C13 101.8(2) . . . . ?
Si1 C2 C8 C13 -168.07(15) . . . . ?
C13 C8 C9 C10 -0.1(3) . . . . ?
C2 C8 C9 C10 -179.58(19) . . . . ?
C8 C9 C10 C11 0.0(3) . . . . ?
C8 C9 C10 C14 -179.5(2) . . . . ?
C9 C10 C11 C12 0.0(3) . . . . ?
C14 C10 C11 C12 179.4(2) . . . . ?
C10 C11 C12 C13 0.2(3) . . . . ?
C10 C11 C12 C15 -178.8(2) . . . . ?
C11 C12 C13 C8 -0.4(3) . . . . ?
C15 C12 C13 C8 178.66(19) . . . . ?
C9 C8 C13 C12 0.3(3) . . . . ?
C2 C8 C13 C12 179.82(18) . . . . ?
C2 C3 C16 C21 118.5(2) . . . . ?
C4 C3 C16 C21 -62.9(2) . . . . ?
Si1 C3 C16 C21 -153.19(15) . . . . ?
C2 C3 C16 C17 -61.0(3) . . . . ?
C4 C3 C16 C17 117.6(2) . . . . ?
Si1 C3 C16 C17 27.2(3) . . . . ?
C21 C16 C17 C18 0.5(3) . . . . ?
C3 C16 C17 C18 -179.96(18) . . . . ?
C16 C17 C18 C19 -0.3(3) . . . . ?
C16 C17 C18 C22 178.98(19) . . . . ?
C17 C18 C19 C20 0.4(3) . . . . ?
C22 C18 C19 C20 -178.91(19) . . . . ?
C18 C19 C20 C21 -0.6(3) . . . . ?
C18 C19 C20 C23 178.67(19) . . . . ?
C17 C16 C21 C20 -0.7(3) . . . . ?
C3 C16 C21 C20 179.73(18) . . . . ?
C19 C20 C21 C16 0.7(3) . . . . ?
C23 C20 C21 C16 -178.53(19) . . . . ?
C32 C27 C28 C29 -1.4(3) . . . . ?
B1 C27 C28 C29 176.25(19) . . . . ?
C32 C27 C28 C33 -180.0(2) . . . . ?
B1 C27 C28 C33 -2.4(3) . . . . ?
C27 C28 C29 C30 0.9(3) . . . . ?
C33 C28 C29 C30 179.5(2) . . . . ?
C28 C29 C30 C31 0.1(3) . . . . ?
C29 C30 C31 C32 -0.6(3) . . . . ?
C29 C30 C31 C34 179.5(2) . . . . ?
C30 C31 C32 C27 0.1(3) . . . . ?
C34 C31 C32 C27 180.0(2) . . . . ?
C28 C27 C32 C31 0.9(3) . . . . ?
B1 C27 C32 C31 -176.7(2) . . . . ?
C3 C4 B1 C1 6.86(18) . . . . ?
Si3 C4 B1 C1 -172.30(12) . . . . ?
Si1 C4 B1 C1 -54.65(11) . . . . ?
C3 C4 B1 C27 179.19(17) . . . . ?
Si3 C4 B1 C27 0.0(3) . . . . ?
Si1 C4 B1 C27 117.68(19) . . . . ?
C3 C4 B1 Si1 61.51(11) . . . . ?
Si3 C4 B1 Si1 -117.64(14) . . . . ?
C2 C1 B1 C4 -5.95(18) . . . . ?
Si2 C1 B1 C4 -177.36(12) . . . . ?
Si1 C1 B1 C4 54.70(11) . . . . ?
C2 C1 B1 C27 -178.51(17) . . . . ?
Si2 C1 B1 C27 10.1(3) . . . . ?
Si1 C1 B1 C27 -117.86(18) . . . . ?
C2 C1 B1 Si1 -60.65(12) . . . . ?
Si2 C1 B1 Si1 127.94(14) . . . . ?
C32 C27 B1 C4 -86.6(3) . . . . ?
C28 C27 B1 C4 95.9(2) . . . . ?
C32 C27 B1 C1 84.2(3) . . . . ?
C28 C27 B1 C1 -93.3(2) . . . . ?
C32 C27 B1 Si1 -0.4(3) . . . . ?
C28 C27 B1 Si1 -177.91(16) . . . . ?
